data_4064649
loop_
_publ_author_name
'Liu, Shaofeng'
'Pattacini, Roberto'
'Braunstein, Pierre'

_publ_section_title
;
 Reactions between an Ethylene Oligomerization Chromium(III) Precatalyst
 and Aluminum-Based Activators: Alkyl and Cationic Complexes with a
 Tridentate NPN Ligand
;
_journal_issue 13
_journal_name_full Organometallics
_journal_page_first 3549
_journal_paper_doi 10.1021/om200243a
_journal_volume 30
_journal_year 2011
_chemical_formula_moiety 'C18.77 H19.31 Cl2.23 Cr N2 P, C4 H8 O '
_chemical_formula_sum 'C22.77 H27.31 Cl2.23 Cr N2 O P'
_chemical_formula_weight 507.45
_space_group_IT_number 61
_symmetry_cell_setting orthorhombic
_symmetry_Int_Tables_number 61
_symmetry_space_group_name_Hall '-P 2ac 2ab'
_symmetry_space_group_name_H-M 'P b c a'
_atom_sites_solution_hydrogens geom
_atom_sites_solution_primary direct
_atom_sites_solution_secondary difmap
_audit_creation_method SHELXL-97
_cell_angle_alpha 90.00
_cell_angle_beta 90.00
_cell_angle_gamma 90.00
_cell_formula_units_Z 8
_cell_length_a 15.9497(6)
_cell_length_b 15.6097(8)
_cell_length_c 19.1905(9)
_cell_measurement_reflns_used 5525
_cell_measurement_temperature 173(2)
_cell_measurement_theta_max 27.103
_cell_measurement_theta_min 0.407
_cell_volume 4777.9(4)
_computing_cell_refinement 'HKL Scalepack (Otwinowski & Minor 1997)'
_computing_data_collection 'Collect (Bruker AXS BV, 1997-2004)'
_computing_data_reduction 'HKL Denzo and Scalepack (Otwinowski & Minor 1997)'
_computing_molecular_graphics ORTEP
_computing_publication_material PLATON
_computing_structure_refinement 'SHELXL-97 (Sheldrick, 1997)'
_computing_structure_solution 'SHELXS-97 (Sheldrick, 1997)'
_diffrn_ambient_temperature 173(2)
_diffrn_detector_area_resol_mean 9
_diffrn_measured_fraction_theta_full 0.997
_diffrn_measured_fraction_theta_max 0.997
_diffrn_measurement_device '95mm CCD camera on \k-goniostat'
_diffrn_measurement_device_type KappaCCD
_diffrn_radiation_monochromator graphite
_diffrn_radiation_probe x-ray
_diffrn_radiation_type MoK\a
_diffrn_radiation_wavelength 0.71073
_diffrn_reflns_av_R_equivalents 0.0451
_diffrn_reflns_av_sigmaI/netI 0.0610
_diffrn_reflns_limit_h_max 19
_diffrn_reflns_limit_h_min -19
_diffrn_reflns_limit_k_max 18
_diffrn_reflns_limit_k_min -18
_diffrn_reflns_limit_l_max 23
_diffrn_reflns_limit_l_min -23
_diffrn_reflns_number 8365
_diffrn_reflns_theta_full 25.49
_diffrn_reflns_theta_max 25.49
_diffrn_reflns_theta_min 2.80
_diffrn_source 'fine-focus sealed tube'
_exptl_absorpt_coefficient_mu 0.815
_exptl_absorpt_correction_type none
_exptl_crystal_colour green
_exptl_crystal_density_diffrn 1.411
_exptl_crystal_density_method 'not measured'
_exptl_crystal_description block
_exptl_crystal_F_000 2102.3
_exptl_crystal_size_max 0.2
_exptl_crystal_size_mid 0.2
_exptl_crystal_size_min 0.1
_refine_diff_density_max 0.672
_refine_diff_density_min -0.542
_refine_diff_density_rms 0.074
_refine_ls_extinction_method none
_refine_ls_goodness_of_fit_ref 1.042
_refine_ls_hydrogen_treatment constr
_refine_ls_matrix_type full
_refine_ls_number_parameters 282
_refine_ls_number_reflns 4431
_refine_ls_number_restraints 20
_refine_ls_restrained_S_all 1.042
_refine_ls_R_factor_all 0.1182
_refine_ls_R_factor_gt 0.0681
_refine_ls_shift/su_max 0.000
_refine_ls_shift/su_mean 0.000
_refine_ls_structure_factor_coef Fsqd
_refine_ls_weighting_details 'calc w=1/[\s^2^(Fo^2^)+(0.0484P)^2^+13.9844P] where P=(Fo^2^+2Fc^2^)/3'
_refine_ls_weighting_scheme calc
_refine_ls_wR_factor_gt 0.1475
_refine_ls_wR_factor_ref 0.1628
_reflns_number_gt 2764
_reflns_number_total 4431
_reflns_threshold_expression >2sigma(I)
_cod_data_source_file om200243a_si_001.cif
_cod_data_source_block compound2
_cod_database_code 4064649

loop_
_symmetry_equiv_pos_as_xyz
'x, y, z'
'-x+1/2, -y, z+1/2'
'x+1/2, -y+1/2, -z'
'-x, y+1/2, -z+1/2'
'-x, -y, -z'
'x-1/2, y, -z-1/2'
'-x-1/2, y-1/2, z'
'x, -y-1/2, z-1/2'

loop_
_atom_site_label
_atom_site_type_symbol
_atom_site_fract_x
_atom_site_fract_y
_atom_site_fract_z
_atom_site_U_iso_or_equiv
_atom_site_adp_type
_atom_site_occupancy
_atom_site_symmetry_multiplicity
_atom_site_calc_flag
_atom_site_refinement_flags
_atom_site_disorder_assembly
_atom_site_disorder_group
Cr1 Cr 0.26271(6) 0.58321(5) 0.05106(4) 0.0476(3) Uani 1 1 d D . .
P1 P 0.30969(8) 0.45209(8) 0.00414(6) 0.0366(3) Uani 1 1 d . A .
C1 C 0.3769(3) 0.4121(3) 0.0733(2) 0.0429(12) Uani 1 1 d . . .
H1A H 0.3777 0.3499 0.0723 0.052 Uiso 1 1 calc R A .
H1B H 0.4337 0.4325 0.0664 0.052 Uiso 1 1 calc R . .
C2 C 0.3445(3) 0.4424(3) 0.1424(2) 0.0404(12) Uani 1 1 d . A .
C3 C 0.3609(3) 0.3959(3) 0.2028(3) 0.0453(13) Uani 1 1 d . . .
H3 H 0.3905 0.3446 0.2004 0.054 Uiso 1 1 calc R A .
C4 C 0.3332(4) 0.4258(4) 0.2657(3) 0.0532(15) Uani 1 1 d . A .
H4 H 0.3449 0.3960 0.3065 0.064 Uiso 1 1 calc R . .
C5 C 0.2882(4) 0.5000(4) 0.2678(3) 0.0549(15) Uani 1 1 d . . .
H5 H 0.2690 0.5216 0.3100 0.066 Uiso 1 1 calc R A .
C6 C 0.2716(4) 0.5423(4) 0.2070(3) 0.0593(16) Uani 1 1 d . A .
H6 H 0.2394 0.5920 0.2089 0.071 Uiso 1 1 calc R . .
C7 C 0.2166(3) 0.3836(3) 0.0025(3) 0.0523(14) Uani 1 1 d . . .
H7A H 0.2009 0.3732 -0.0456 0.063 Uiso 1 1 calc R A .
H7B H 0.2304 0.3288 0.0234 0.063 Uiso 1 1 calc R . .
C8 C 0.1432(3) 0.4216(3) 0.0404(3) 0.0430(12) Uani 1 1 d . A .
C9 C 0.0712(4) 0.3720(4) 0.0490(3) 0.0570(15) Uani 1 1 d . . .
H9 H 0.0702 0.3154 0.0341 0.068 Uiso 1 1 calc R A .
C10 C 0.0019(5) 0.4076(5) 0.0797(4) 0.086(2) Uani 1 1 d . A .
H10 H -0.0469 0.3758 0.0857 0.104 Uiso 1 1 calc R . .
C11 C 0.0060(5) 0.4906(5) 0.1013(4) 0.089(2) Uani 1 1 d . . .
H11 H -0.0403 0.5160 0.1222 0.107 Uiso 1 1 calc R A .
C12 C 0.0784(4) 0.5367(4) 0.0920(3) 0.0689(18) Uani 1 1 d . A .
H12 H 0.0801 0.5930 0.1077 0.083 Uiso 1 1 calc R . .
C13 C 0.3633(3) 0.4306(3) -0.0770(2) 0.0408(12) Uani 1 1 d . . .
C14 C 0.3959(3) 0.4977(3) -0.1151(3) 0.0481(14) Uani 1 1 d . A .
H14 H 0.3902 0.5535 -0.0987 0.058 Uiso 1 1 calc R . .
C15 C 0.4369(4) 0.4829(4) -0.1774(3) 0.0590(16) Uani 1 1 d . . .
H15 H 0.4588 0.5285 -0.2028 0.071 Uiso 1 1 calc R A .
C16 C 0.4452(4) 0.4000(4) -0.2017(3) 0.0636(17) Uani 1 1 d . A .
H16 H 0.4732 0.3898 -0.2434 0.076 Uiso 1 1 calc R . .
C17 C 0.4122(4) 0.3322(4) -0.1645(3) 0.0688(18) Uani 1 1 d . . .
H17 H 0.4172 0.2767 -0.1815 0.083 Uiso 1 1 calc R A .
C18 C 0.3714(4) 0.3474(3) -0.1014(3) 0.0595(16) Uani 1 1 d . A .
H18 H 0.3497 0.3019 -0.0759 0.071 Uiso 1 1 calc R . .
C19 C 0.3761(11) 0.636(2) 0.0448(16) 0.059(4) Uani 0.77 1 d PDU A 1
H19A H 0.3865 0.6693 0.0858 0.089 Uiso 0.77 1 calc PR A 1
H19B H 0.3789 0.6717 0.0044 0.089 Uiso 0.77 1 calc PR A 1
H19C H 0.4175 0.5913 0.0413 0.089 Uiso 0.77 1 calc PR A 1
C20 C 0.1109(7) 0.2907(7) 0.2331(4) 0.121(3) Uani 1 1 d . . .
H20A H 0.1236 0.3465 0.2134 0.145 Uiso 1 1 calc R . .
H20B H 0.1080 0.2490 0.1957 0.145 Uiso 1 1 calc R . .
C21 C 0.1718(5) 0.2669(6) 0.2830(5) 0.102(3) Uani 1 1 d . . .
H21A H 0.1977 0.3172 0.3033 0.123 Uiso 1 1 calc R . .
H21B H 0.2150 0.2319 0.2618 0.123 Uiso 1 1 calc R . .
C22 C 0.1273(6) 0.2189(6) 0.3354(5) 0.113(3) Uani 1 1 d . . .
H22A H 0.1234 0.1589 0.3226 0.136 Uiso 1 1 calc R . .
H22B H 0.1549 0.2236 0.3803 0.136 Uiso 1 1 calc R . .
C23 C 0.0476(6) 0.2573(5) 0.3370(6) 0.108(3) Uani 1 1 d . . .
H23A H 0.0047 0.2149 0.3469 0.129 Uiso 1 1 calc R . .
H23B H 0.0454 0.3015 0.3725 0.129 Uiso 1 1 calc R . .
Cl1 Cl 0.20906(13) 0.70336(9) 0.10956(8) 0.0798(6) Uani 1 1 d . A .
Cl2 Cl 0.22176(11) 0.63057(10) -0.05761(8) 0.0700(5) Uani 1 1 d . A .
Cl3 Cl 0.3947(12) 0.638(2) 0.0354(16) 0.075(4) Uani 0.23 1 d PDU A 2
N1 N 0.2994(3) 0.5156(3) 0.1448(2) 0.0433(10) Uani 1 1 d . A .
N2 N 0.1468(3) 0.5036(3) 0.0614(2) 0.0449(11) Uani 1 1 d . A .
O1 O 0.0355(3) 0.2930(5) 0.2705(4) 0.124(2) Uani 1 1 d . . .

loop_
_atom_site_aniso_label
_atom_site_aniso_U_11
_atom_site_aniso_U_22
_atom_site_aniso_U_33
_atom_site_aniso_U_23
_atom_site_aniso_U_13
_atom_site_aniso_U_12
Cr1 0.0852(7) 0.0307(4) 0.0269(4) 0.0010(3) -0.0032(4) 0.0077(4)
P1 0.0488(7) 0.0312(6) 0.0297(7) 0.0025(5) -0.0051(6) -0.0001(6)
C1 0.046(3) 0.049(3) 0.034(3) 0.005(2) -0.004(2) -0.001(3)
C2 0.045(3) 0.047(3) 0.030(3) 0.003(2) -0.004(2) -0.011(2)
C3 0.044(3) 0.053(3) 0.038(3) 0.013(3) -0.004(2) 0.000(3)
C4 0.065(4) 0.067(4) 0.027(3) 0.014(3) -0.008(3) -0.013(3)
C5 0.078(4) 0.057(4) 0.029(3) -0.001(2) 0.000(3) -0.005(3)
C6 0.098(5) 0.051(3) 0.028(3) -0.007(3) -0.002(3) 0.009(3)
C7 0.042(3) 0.051(3) 0.064(4) -0.010(3) -0.006(3) 0.002(2)
C8 0.047(3) 0.048(3) 0.035(3) 0.011(2) -0.002(2) 0.008(3)
C9 0.060(4) 0.049(3) 0.062(4) 0.013(3) 0.004(3) 0.002(3)
C10 0.073(5) 0.078(5) 0.108(6) 0.024(4) 0.045(4) 0.004(4)
C11 0.090(5) 0.078(5) 0.100(6) 0.022(4) 0.055(5) 0.023(4)
C12 0.095(5) 0.060(4) 0.052(4) 0.007(3) 0.026(4) 0.015(4)
C13 0.055(3) 0.039(3) 0.028(3) 0.002(2) -0.008(2) -0.004(2)
C14 0.061(4) 0.049(3) 0.035(3) -0.001(2) -0.003(3) -0.007(3)
C15 0.074(4) 0.068(4) 0.035(3) 0.008(3) 0.003(3) -0.004(3)
C16 0.078(4) 0.077(4) 0.035(3) -0.007(3) 0.013(3) -0.001(4)
C17 0.095(5) 0.057(4) 0.055(4) -0.018(3) 0.012(4) -0.003(4)
C18 0.085(4) 0.041(3) 0.053(4) -0.003(3) 0.014(3) -0.008(3)
C19 0.082(8) 0.054(5) 0.042(7) -0.008(5) 0.015(6) -0.033(6)
C20 0.138(8) 0.158(9) 0.067(6) 0.008(6) 0.012(6) 0.039(7)
C21 0.066(5) 0.116(7) 0.124(8) -0.019(6) 0.021(5) -0.007(5)
C22 0.126(8) 0.092(6) 0.121(8) 0.037(6) -0.010(6) 0.011(6)
C23 0.119(7) 0.077(5) 0.126(8) -0.009(5) 0.065(7) -0.002(5)
Cl1 0.1562(17) 0.0406(8) 0.0427(8) -0.0035(6) 0.0052(10) 0.0271(9)
Cl2 0.0997(13) 0.0665(10) 0.0437(8) 0.0079(7) -0.0076(8) 0.0193(9)
Cl3 0.101(8) 0.068(5) 0.056(7) -0.004(5) 0.003(7) -0.030(7)
N1 0.060(3) 0.037(2) 0.033(2) 0.0026(18) -0.006(2) -0.002(2)
N2 0.057(3) 0.045(3) 0.033(2) 0.0068(19) 0.006(2) 0.015(2)
O1 0.072(4) 0.171(6) 0.128(6) -0.033(5) -0.020(4) 0.030(4)

loop_
_atom_type_symbol
_atom_type_description
_atom_type_scat_dispersion_real
_atom_type_scat_dispersion_imag
_atom_type_scat_source
Cr Cr 0.3209 0.6236 'International Tables Vol C Tables 4.2.6.8 and 6.1.1.4'
P P 0.1023 0.0942 'International Tables Vol C Tables 4.2.6.8 and 6.1.1.4'
C C 0.0033 0.0016 'International Tables Vol C Tables 4.2.6.8 and 6.1.1.4'
Cl Cl 0.1484 0.1585 'International Tables Vol C Tables 4.2.6.8 and 6.1.1.4'
N N 0.0061 0.0033 'International Tables Vol C Tables 4.2.6.8 and 6.1.1.4'
O O 0.0106 0.0060 'International Tables Vol C Tables 4.2.6.8 and 6.1.1.4'
H H 0.0000 0.0000 'International Tables Vol C Tables 4.2.6.8 and 6.1.1.4'

loop_
_geom_angle_atom_site_label_1
_geom_angle_atom_site_label_2
_geom_angle_atom_site_label_3
_geom_angle
C19 Cr1 N1 90.3(9)
C19 Cr1 N2 170.4(10)
N1 Cr1 N2 83.07(15)
C19 Cr1 Cl3 4.7(17)
N1 Cr1 Cl3 92.4(7)
N2 Cr1 Cl3 168.0(9)
C19 Cr1 Cl2 94.1(9)
N1 Cr1 Cl2 169.52(12)
N2 Cr1 Cl2 91.38(12)
Cl3 Cr1 Cl2 91.3(7)
C19 Cr1 Cl1 91.8(10)
N1 Cr1 Cl1 95.21(12)
N2 Cr1 Cl1 95.75(12)
Cl3 Cr1 Cl1 95.7(9)
Cl2 Cr1 Cl1 94.19(6)
C19 Cr1 P1 92.6(10)
N1 Cr1 P1 78.94(11)
N2 Cr1 P1 79.30(11)
Cl3 Cr1 P1 89.0(9)
Cl2 Cr1 P1 91.32(6)
Cl1 Cr1 P1 172.69(6)
C13 P1 C1 106.6(2)
C13 P1 C7 105.1(2)
C1 P1 C7 106.9(3)
C13 P1 Cr1 129.79(16)
C1 P1 Cr1 101.96(17)
C7 P1 Cr1 104.84(17)
C2 C1 P1 109.5(3)
C2 C1 H1A 109.8
P1 C1 H1A 109.8
C2 C1 H1B 109.8
P1 C1 H1B 109.8
H1A C1 H1B 108.2
N1 C2 C3 120.9(5)
N1 C2 C1 118.7(4)
C3 C2 C1 120.4(5)
C4 C3 C2 119.7(5)
C4 C3 H3 120.2
C2 C3 H3 120.2
C5 C4 C3 119.1(5)
C5 C4 H4 120.4
C3 C4 H4 120.4
C4 C5 C6 119.2(5)
C4 C5 H5 120.4
C6 C5 H5 120.4
N1 C6 C5 123.1(5)
N1 C6 H6 118.4
C5 C6 H6 118.4
C8 C7 P1 113.2(4)
C8 C7 H7A 108.9
P1 C7 H7A 108.9
C8 C7 H7B 108.9
P1 C7 H7B 108.9
H7A C7 H7B 107.8
N2 C8 C9 121.9(5)
N2 C8 C7 119.3(5)
C9 C8 C7 118.8(5)
C10 C9 C8 119.4(6)
C10 C9 H9 120.3
C8 C9 H9 120.3
C11 C10 C9 118.5(7)
C11 C10 H10 120.7
C9 C10 H10 120.7
C10 C11 C12 120.0(6)
C10 C11 H11 120.0
C12 C11 H11 120.0
N2 C12 C11 122.6(6)
N2 C12 H12 118.7
C11 C12 H12 118.7
C14 C13 C18 119.8(5)
C14 C13 P1 119.6(4)
C18 C13 P1 120.6(4)
C13 C14 C15 120.7(5)
C13 C14 H14 119.7
C15 C14 H14 119.7
C16 C15 C14 119.6(5)
C16 C15 H15 120.2
C14 C15 H15 120.2
C17 C16 C15 120.5(5)
C17 C16 H16 119.7
C15 C16 H16 119.7
C16 C17 C18 119.7(6)
C16 C17 H17 120.1
C18 C17 H17 120.1
C13 C18 C17 119.7(5)
C13 C18 H18 120.1
C17 C18 H18 120.1
Cr1 C19 H19A 109.5
Cr1 C19 H19B 109.5
Cr1 C19 H19C 109.5
O1 C20 C21 104.4(7)
O1 C20 H20A 110.9
C21 C20 H20A 110.9
O1 C20 H20B 110.9
C21 C20 H20B 110.9
H20A C20 H20B 108.9
C20 C21 C22 105.8(7)
C20 C21 H21A 110.6
C22 C21 H21A 110.6
C20 C21 H21B 110.6
C22 C21 H21B 110.6
H21A C21 H21B 108.7
C23 C22 C21 103.9(7)
C23 C22 H22A 111.0
C21 C22 H22A 111.0
C23 C22 H22B 111.0
C21 C22 H22B 111.0
H22A C22 H22B 109.0
O1 C23 C22 105.8(7)
O1 C23 H23A 110.6
C22 C23 H23A 110.6
O1 C23 H23B 110.6
C22 C23 H23B 110.6
H23A C23 H23B 108.7
C6 N1 C2 117.9(4)
C6 N1 Cr1 119.9(4)
C2 N1 Cr1 121.9(3)
C12 N2 C8 117.6(5)
C12 N2 Cr1 119.8(4)
C8 N2 Cr1 122.6(3)
C20 O1 C23 109.7(6)

loop_
_geom_bond_atom_site_label_1
_geom_bond_atom_site_label_2
_geom_bond_distance
Cr1 C19 1.988(13)
Cr1 N1 2.166(4)
Cr1 N2 2.237(5)
Cr1 Cl3 2.291(15)
Cr1 Cl2 2.3070(16)
Cr1 Cl1 2.3474(16)
Cr1 P1 2.3582(14)
P1 C13 1.808(5)
P1 C1 1.816(5)
P1 C7 1.829(5)
C1 C2 1.501(7)
C1 H1A 0.9700
C1 H1B 0.9700
C2 N1 1.350(6)
C2 C3 1.393(7)
C3 C4 1.367(7)
C3 H3 0.9300
C4 C5 1.363(8)
C4 H4 0.9300
C5 C6 1.366(7)
C5 H5 0.9300
C6 N1 1.341(6)
C6 H6 0.9300
C7 C8 1.501(7)
C7 H7A 0.9700
C7 H7B 0.9700
C8 N2 1.343(6)
C8 C9 1.395(7)
C9 C10 1.370(8)
C9 H9 0.9300
C10 C11 1.361(10)
C10 H10 0.9300
C11 C12 1.372(9)
C11 H11 0.9300
C12 N2 1.343(7)
C12 H12 0.9300
C13 C14 1.379(7)
C13 C18 1.387(7)
C14 C15 1.383(7)
C14 H14 0.9300
C15 C16 1.382(8)
C15 H15 0.9300
C16 C17 1.380(8)
C16 H16 0.9300
C17 C18 1.394(8)
C17 H17 0.9300
C18 H18 0.9300
C19 H19A 0.9600
C19 H19B 0.9600
C19 H19C 0.9600
C20 O1 1.401(9)
C20 C21 1.414(10)
C20 H20A 0.9700
C20 H20B 0.9700
C21 C22 1.439(10)
C21 H21A 0.9700
C21 H21B 0.9700
C22 C23 1.406(10)
C22 H22A 0.9700
C22 H22B 0.9700
C23 O1 1.405(10)
C23 H23A 0.9700
C23 H23B 0.9700
